data_7242980
loop_
_publ_author_name
'Vaganova, Tamara A.'
'Gatilov, Yurij V.'
'Malykhin, Sergey E.'
'Pishchur, Denis P.'
'Sukhov, Maxim'
'Zakharov, Boris A.'
'Boldyreva, Elena V.'
'Malykhin, Evgenij V.'

_publ_section_title
;
 Co-crystals of polyhalogenated diaminobenzonitriles with 18-crown-6:
 effect of fluorine on the stoichiometry and supramolecular structure
;
_journal_issue 27
_journal_name_full CrystEngComm
_journal_page_first 4767
_journal_page_last 4781
_journal_paper_doi 10.1039/D1CE00530H
_journal_volume 23
_journal_year 2021
_chemical_formula_moiety 'C12 H24 O6, C7 H5 Cl F N3'
_chemical_formula_sum 'C19 H29 Cl F N3 O6'
_chemical_formula_weight 449.90
_chemical_melting_point 414
_chemical_name_systematic
;
2,6-diamino-4-chloro-3-fluorobenzonitrile and 18-crown-6, 1:1 co-crystal
;
_space_group_crystal_system monoclinic
_space_group_IT_number 15
_space_group_name_Hall '-C 2yc'
_space_group_name_H-M_alt 'C 1 2/c 1'
_atom_sites_solution_hydrogens mixed
_atom_sites_solution_primary direct
_atom_sites_solution_secondary difmap
_audit_creation_method SHELXL-2018/3
_audit_update_record
;
2021-04-08 deposited with the CCDC.	2021-06-04 downloaded from the CCDC.
;
_cell_angle_alpha 90
_cell_angle_beta 97.123(2)
_cell_angle_gamma 90
_cell_formula_units_Z 8
_cell_length_a 27.0089(13)
_cell_length_b 10.1240(5)
_cell_length_c 17.2092(7)
_cell_measurement_reflns_used 6073
_cell_measurement_temperature 299(2)
_cell_measurement_theta_max 22.21
_cell_measurement_theta_min 2.39
_cell_volume 4669.3(4)
_computing_cell_refinement 'Bruker SAINT'
_computing_data_collection 'Bruker APEX2'
_computing_data_reduction 'Bruker SAINT'
_computing_molecular_graphics 'Bruker SHELXTL'
_computing_publication_material 'Bruker SHELXTL'
_computing_structure_refinement 'SHELXL-2018/3 (Sheldrick, 2018)'
_computing_structure_solution 'SHELXT-2018/2 (Sheldrick, 2018)'
_diffrn_ambient_temperature 299(2)
_diffrn_measured_fraction_theta_full 0.997
_diffrn_measured_fraction_theta_max 0.997
_diffrn_measurement_device_type 'Bruker APEX-II CCD'
_diffrn_measurement_method '\f and \w scans'
_diffrn_radiation_type MoK\a
_diffrn_radiation_wavelength 0.71073
_diffrn_reflns_av_R_equivalents 0.0506
_diffrn_reflns_av_unetI/netI 0.0331
_diffrn_reflns_Laue_measured_fraction_full 0.997
_diffrn_reflns_Laue_measured_fraction_max 0.997
_diffrn_reflns_limit_h_max 32
_diffrn_reflns_limit_h_min -31
_diffrn_reflns_limit_k_max 12
_diffrn_reflns_limit_k_min -12
_diffrn_reflns_limit_l_max 20
_diffrn_reflns_limit_l_min -20
_diffrn_reflns_number 26879
_diffrn_reflns_point_group_measured_fraction_full 0.997
_diffrn_reflns_point_group_measured_fraction_max 0.997
_diffrn_reflns_theta_full 25.113
_diffrn_reflns_theta_max 25.113
_diffrn_reflns_theta_min 2.150
_diffrn_source 'sealed tube'
_exptl_absorpt_coefficient_mu 0.209
_exptl_absorpt_correction_T_max 0.9118
_exptl_absorpt_correction_T_min 0.8001
_exptl_absorpt_correction_type multi-scan
_exptl_absorpt_process_details SADABS-2008/1
_exptl_crystal_colour colourless
_exptl_crystal_density_diffrn 1.280
_exptl_crystal_description prism
_exptl_crystal_F_000 1904
_exptl_crystal_size_max 0.620
_exptl_crystal_size_mid 0.310
_exptl_crystal_size_min 0.090
_refine_diff_density_max 0.445
_refine_diff_density_min -0.271
_refine_diff_density_rms 0.047
_refine_ls_extinction_method none
_refine_ls_goodness_of_fit_ref 0.953
_refine_ls_hydrogen_treatment mixed
_refine_ls_matrix_type full
_refine_ls_number_parameters 294
_refine_ls_number_reflns 4146
_refine_ls_number_restraints 196
_refine_ls_restrained_S_all 0.956
_refine_ls_R_factor_all 0.1180
_refine_ls_R_factor_gt 0.0815
_refine_ls_shift/su_max 0.001
_refine_ls_shift/su_mean 0.000
_refine_ls_structure_factor_coef Fsqd
_refine_ls_weighting_details 'w=1/[\s^2^(Fo^2^)+(0.1748P)^2^+6.8591P] where P=(Fo^2^+2Fc^2^)/3'
_refine_ls_weighting_scheme calc
_refine_ls_wR_factor_gt 0.2553
_refine_ls_wR_factor_ref 0.2998
_reflns_Friedel_coverage 0.000
_reflns_number_gt 2649
_reflns_number_total 4146
_reflns_threshold_expression 'I > 2\s(I)'
_cod_data_source_file d1ce00530h2.cif
_cod_data_source_block Ecr-c_5mal
_cod_depositor_comments 'Adding full bibliography for 7242975--7242982.cif.'
_cod_original_sg_symbol_H-M 'C 2/c'
_cod_database_code 7242980
_shelx_shelxl_version_number 2018/3
_shelx_space_group_comment
;
The symmetry employed for this shelxl refinement is uniquely defined
by the following loop, which should always be used as a source of
symmetry information in preference to the above space-group names.
They are only intended as comments.
;
_shelx_estimated_absorpt_t_min 0.881
_shelx_estimated_absorpt_t_max 0.981

loop_
_space_group_symop_operation_xyz
'x, y, z'
'-x, y, -z+1/2'
'x+1/2, y+1/2, z'
'-x+1/2, y+1/2, -z+1/2'
'-x, -y, -z'
'x, -y, z-1/2'
'-x+1/2, -y+1/2, -z'
'x+1/2, -y+1/2, z-1/2'

loop_
_atom_site_label
_atom_site_type_symbol
_atom_site_fract_x
_atom_site_fract_y
_atom_site_fract_z
_atom_site_U_iso_or_equiv
_atom_site_adp_type
_atom_site_occupancy
_atom_site_site_symmetry_order
_atom_site_calc_flag
_atom_site_refinement_flags_posn
_atom_site_refinement_flags_adp
_atom_site_refinement_flags_occupancy
_atom_site_disorder_assembly
_atom_site_disorder_group
Cl1 Cl 0.58059(9) 0.00826(12) 0.61008(8) 0.1560(9) Uani 1 1 d . . . A 1
F1 F 0.58189(14) 0.1784(3) 0.74335(15) 0.1030(13) Uani 0.813(5) 1 d . . P A 1
C1 C 0.63563(11) 0.4232(3) 0.62716(16) 0.0539(7) Uani 1 1 d . . . A 1
N1 N 0.6599(2) 0.6679(5) 0.6345(2) 0.1278(18) Uani 1 1 d . . . A 1
N2 N 0.61641(15) 0.4352(3) 0.76063(17) 0.0808(10) Uani 1 1 d D . . A 1
H2A H 0.6059(16) 0.393(4) 0.7983(18) 0.097 Uiso 1 1 d D U . B 1
H2B H 0.6294(15) 0.513(2) 0.768(3) 0.097 Uiso 1 1 d D U . C 1
C2 C 0.61832(12) 0.3662(3) 0.69344(16) 0.0550(8) Uani 1 1 d . . . A 1
N3 N 0.65470(15) 0.4081(4) 0.49363(19) 0.0882(10) Uani 1 1 d D . . A 1
H3A H 0.6538(18) 0.371(4) 0.4487(14) 0.106 Uiso 1 1 d D U . D 1
H3B H 0.6662(18) 0.487(2) 0.492(3) 0.106 Uiso 1 1 d D U . E 1
C3 C 0.60140(15) 0.2370(4) 0.68502(19) 0.0702(9) Uani 1 1 d . . . A 1
C4 C 0.60261(16) 0.1689(3) 0.6167(2) 0.0757(10) Uani 1 1 d . . . A 1
C5 C 0.62018(15) 0.2245(4) 0.5533(2) 0.0715(10) Uani 1 1 d . . . A 1
H5 H 0.621130 0.175185 0.507892 0.086 Uiso 1 1 calc R U . A 1
C6 C 0.63650(11) 0.3533(3) 0.55632(17) 0.0580(8) Uani 1 1 d . . . A 1
C7 C 0.65015(16) 0.5586(4) 0.63153(19) 0.0787(11) Uani 1 1 d . . . A 1
F1A F 0.6182(6) 0.1411(18) 0.5023(10) 0.120 Uiso 0.187(5) 1 d . U P A 2
O1 O 0.6101(2) 0.2664(5) 0.9086(2) 0.1175(16) Uani 0.870(6) 1 d . . P F 1
O2 O 0.70774(16) 0.3560(4) 0.9160(2) 0.1049(13) Uani 0.870(6) 1 d . . P F 1
O3 O 0.71994(15) 0.6187(5) 0.8497(2) 0.1062(13) Uani 0.870(6) 1 d . . P F 1
O4 O 0.6482(3) 0.8177(4) 0.8553(3) 0.1353(19) Uani 0.870(6) 1 d . . P F 1
O5 O 0.5527(2) 0.7127(7) 0.8406(3) 0.150(2) Uani 0.870(6) 1 d . . P F 1
O6 O 0.53607(17) 0.4680(8) 0.9128(3) 0.141(2) Uani 0.870(6) 1 d . . P F 1
C8 C 0.6509(3) 0.1912(6) 0.9418(3) 0.124(2) Uani 0.870(6) 1 d . . P F 1
H8A H 0.643434 0.097836 0.935361 0.148 Uiso 0.870(6) 1 calc R U P F 1
H8B H 0.657827 0.210010 0.997316 0.148 Uiso 0.870(6) 1 calc R U P F 1
C9 C 0.6950(3) 0.2258(6) 0.9016(4) 0.122(2) Uani 0.870(6) 1 d . . P F 1
H9A H 0.722850 0.169298 0.920638 0.146 Uiso 0.870(6) 1 calc R U P F 1
H9B H 0.687138 0.211726 0.845705 0.146 Uiso 0.870(6) 1 calc R U P F 1
C10 C 0.7462(3) 0.4007(9) 0.8704(5) 0.136(3) Uani 0.870(6) 1 d . . P F 1
H10A H 0.776323 0.349754 0.885060 0.164 Uiso 0.870(6) 1 calc R U P F 1
H10B H 0.735386 0.384934 0.815337 0.164 Uiso 0.870(6) 1 calc R U P F 1
C11 C 0.7571(2) 0.5390(11) 0.8822(5) 0.145(3) Uani 0.870(6) 1 d . . P F 1
H11A H 0.763205 0.556643 0.937988 0.174 Uiso 0.870(6) 1 calc R U P F 1
H11B H 0.787444 0.559886 0.859854 0.174 Uiso 0.870(6) 1 calc R U P F 1
C12 C 0.7300(3) 0.7555(9) 0.8607(5) 0.143(3) Uani 0.870(6) 1 d . . P F 1
H12A H 0.761036 0.777350 0.840932 0.172 Uiso 0.870(6) 1 calc R U P F 1
H12B H 0.733605 0.775886 0.916222 0.172 Uiso 0.870(6) 1 calc R U P F 1
C13 C 0.6892(5) 0.8352(8) 0.8197(4) 0.156(3) Uani 0.870(6) 1 d . . P F 1
H13A H 0.698518 0.927835 0.821125 0.187 Uiso 0.870(6) 1 calc R U P F 1
H13B H 0.682702 0.807990 0.765344 0.187 Uiso 0.870(6) 1 calc R U P F 1
C14 C 0.6079(5) 0.8629(8) 0.8032(4) 0.170(4) Uani 0.870(6) 1 d . . P F 1
H14A H 0.604755 0.811256 0.755386 0.204 Uiso 0.870(6) 1 calc R U P F 1
H14B H 0.612710 0.954780 0.790038 0.204 Uiso 0.870(6) 1 calc R U P F 1
C15 C 0.5642(5) 0.8485(9) 0.8417(6) 0.174(4) Uani 0.870(6) 1 d . . P F 1
H15A H 0.536744 0.898598 0.814478 0.208 Uiso 0.870(6) 1 calc R U P F 1
H15B H 0.570504 0.880264 0.895222 0.208 Uiso 0.870(6) 1 calc R U P F 1
C16 C 0.5145(3) 0.6886(13) 0.8832(6) 0.180(4) Uani 0.870(6) 1 d . . P F 1
H16A H 0.486266 0.744728 0.865359 0.216 Uiso 0.870(6) 1 calc R U P F 1
H16B H 0.524911 0.707333 0.938115 0.216 Uiso 0.870(6) 1 calc R U P F 1
C17 C 0.5001(3) 0.5460(13) 0.8728(5) 0.168(3) Uani 0.870(6) 1 d . . P F 1
H17A H 0.468392 0.530855 0.892373 0.201 Uiso 0.870(6) 1 calc R U P F 1
H17B H 0.496326 0.523398 0.817639 0.201 Uiso 0.870(6) 1 calc R U P F 1
C18 C 0.5256(3) 0.3277(12) 0.9036(5) 0.163(3) Uani 0.870(6) 1 d . . P F 1
H18A H 0.494793 0.306865 0.924557 0.195 Uiso 0.870(6) 1 calc R U P F 1
H18B H 0.521469 0.304810 0.848446 0.195 Uiso 0.870(6) 1 calc R U P F 1
C19 C 0.5676(3) 0.2495(9) 0.9458(4) 0.142(3) Uani 0.870(6) 1 d . . P F 1
H19A H 0.574106 0.279033 0.999756 0.171 Uiso 0.870(6) 1 calc R U P F 1
H19B H 0.558587 0.156721 0.945903 0.171 Uiso 0.870(6) 1 calc R U P F 1
O27Q O 0.6381(7) 0.2356(13) 0.8994(12) 0.120 Uiso 0.130(6) 1 d G U P F 2
O23Q O 0.7203(5) 0.4118(19) 0.9015(12) 0.120 Uiso 0.130(6) 1 d G U P F 2
O12Q O 0.7077(6) 0.6763(19) 0.8371(12) 0.120 Uiso 0.130(6) 1 d G U P F 2
O8Q O 0.6176(7) 0.8213(13) 0.8509(13) 0.120 Uiso 0.130(6) 1 d G U P F 2
O7Q O 0.5353(5) 0.6451(18) 0.8487(12) 0.120 Uiso 0.130(6) 1 d G U P F 2
O13Q O 0.5480(6) 0.3807(17) 0.9131(12) 0.120 Uiso 0.130(6) 1 d G U P F 2
C1Q C 0.6869(8) 0.2055(16) 0.9355(13) 0.126 Uiso 0.130(6) 1 d G U P F 2
H1Q1 H 0.692123 0.110684 0.935149 0.151 Uiso 0.130(6) 1 calc R U P F 2
H1Q2 H 0.690827 0.235137 0.989480 0.151 Uiso 0.130(6) 1 calc R U P F 2
C2Q C 0.7242(7) 0.2724(19) 0.8921(14) 0.121 Uiso 0.130(6) 1 d G U P F 2
H2Q1 H 0.757584 0.243207 0.912114 0.145 Uiso 0.130(6) 1 calc R U P F 2
H2Q2 H 0.718134 0.249766 0.836934 0.145 Uiso 0.130(6) 1 calc R U P F 2
C3Q C 0.7561(5) 0.481(2) 0.8634(14) 0.122 Uiso 0.130(6) 1 d G U P F 2
H3Q1 H 0.750469 0.463857 0.807589 0.146 Uiso 0.130(6) 1 calc R U P F 2
H3Q2 H 0.789358 0.450621 0.882984 0.146 Uiso 0.130(6) 1 calc R U P F 2
C4Q C 0.7525(5) 0.626(2) 0.8775(15) 0.128 Uiso 0.130(6) 1 d G U P F 2
H4Q1 H 0.753251 0.642066 0.933178 0.153 Uiso 0.130(6) 1 calc R U P F 2
H4Q2 H 0.780791 0.670283 0.859688 0.153 Uiso 0.130(6) 1 calc R U P F 2
C5Q C 0.7046(7) 0.8162(18) 0.8427(15) 0.122 Uiso 0.130(6) 1 d G U P F 2
H5Q1 H 0.730830 0.856733 0.817195 0.147 Uiso 0.130(6) 1 calc R U P F 2
H5Q2 H 0.709073 0.842502 0.897360 0.147 Uiso 0.130(6) 1 calc R U P F 2
C6Q C 0.6549(8) 0.8618(16) 0.8046(14) 0.128 Uiso 0.130(6) 1 d G U P F 2
H6Q1 H 0.654715 0.957291 0.799840 0.153 Uiso 0.130(6) 1 calc R U P F 2
H6Q2 H 0.648146 0.824248 0.752547 0.153 Uiso 0.130(6) 1 calc R U P F 2
C7Q C 0.5688(8) 0.8515(16) 0.8147(14) 0.126 Uiso 0.130(6) 1 d G U P F 2
H7Q1 H 0.564862 0.821793 0.760732 0.151 Uiso 0.130(6) 1 calc R U P F 2
H7Q2 H 0.563567 0.946247 0.815063 0.151 Uiso 0.130(6) 1 calc R U P F 2
C8Q C 0.5315(7) 0.7845(18) 0.8582(14) 0.121 Uiso 0.130(6) 1 d G U P F 2
H8Q1 H 0.537556 0.807164 0.913278 0.145 Uiso 0.130(6) 1 calc R U P F 2
H8Q2 H 0.498106 0.813723 0.838098 0.145 Uiso 0.130(6) 1 calc R U P F 2
C9Q C 0.4996(5) 0.576(2) 0.8868(14) 0.122 Uiso 0.130(6) 1 d G U P F 2
H9Q1 H 0.466331 0.606309 0.867229 0.146 Uiso 0.130(6) 1 calc R U P F 2
H9Q2 H 0.505221 0.593073 0.942623 0.146 Uiso 0.130(6) 1 calc R U P F 2
C10Q C 0.5032(5) 0.431(2) 0.8727(14) 0.128 Uiso 0.130(6) 1 d G U P F 2
H10C H 0.474899 0.386647 0.890524 0.153 Uiso 0.130(6) 1 calc R U P F 2
H10D H 0.502439 0.414865 0.817034 0.153 Uiso 0.130(6) 1 calc R U P F 2
C11Q C 0.5511(7) 0.2407(17) 0.9075(14) 0.122 Uiso 0.130(6) 1 d G U P F 2
H11C H 0.546617 0.214428 0.852852 0.147 Uiso 0.130(6) 1 calc R U P F 2
H11D H 0.524859 0.200197 0.933017 0.147 Uiso 0.130(6) 1 calc R U P F 2
C12Q C 0.6008(8) 0.1951(15) 0.9456(13) 0.128 Uiso 0.130(6) 1 d G U P F 2
H12C H 0.607544 0.232682 0.997665 0.153 Uiso 0.130(6) 1 calc R U P F 2
H12D H 0.600975 0.099638 0.950372 0.153 Uiso 0.130(6) 1 calc R U P F 2

loop_
_atom_site_aniso_label
_atom_site_aniso_U_11
_atom_site_aniso_U_22
_atom_site_aniso_U_33
_atom_site_aniso_U_23
_atom_site_aniso_U_13
_atom_site_aniso_U_12
Cl1 0.303(3) 0.0611(7) 0.1062(10) -0.0083(6) 0.0353(12) -0.0484(10)
F1 0.181(3) 0.0732(18) 0.0610(16) 0.0058(12) 0.0411(18) -0.0319(18)
C1 0.0537(17) 0.0589(17) 0.0493(16) 0.0035(13) 0.0075(13) -0.0030(13)
N1 0.210(5) 0.103(3) 0.074(2) -0.005(2) 0.031(3) -0.081(3)
N2 0.126(3) 0.071(2) 0.0483(16) -0.0002(14) 0.0234(17) -0.0145(19)
C2 0.0641(18) 0.0576(17) 0.0433(15) 0.0055(13) 0.0071(13) 0.0051(14)
N3 0.111(3) 0.105(3) 0.0543(17) 0.0006(18) 0.0324(18) -0.009(2)
C3 0.092(2) 0.0603(19) 0.0594(19) 0.0142(15) 0.0150(17) -0.0032(17)
C4 0.108(3) 0.0475(18) 0.070(2) 0.0001(15) 0.0059(19) 0.0027(18)
C5 0.097(3) 0.064(2) 0.0537(18) -0.0087(16) 0.0087(17) 0.0166(18)
C6 0.0551(17) 0.072(2) 0.0472(16) 0.0033(14) 0.0088(13) 0.0101(15)
C7 0.104(3) 0.084(2) 0.0495(18) 0.0009(17) 0.0165(18) -0.036(2)
O1 0.169(4) 0.122(3) 0.065(2) 0.024(2) 0.029(2) -0.023(3)
O2 0.128(3) 0.096(3) 0.090(2) -0.006(2) 0.008(2) 0.043(2)
O3 0.088(3) 0.128(3) 0.105(3) -0.003(2) 0.026(2) -0.027(2)
O4 0.214(5) 0.102(3) 0.093(3) 0.023(2) 0.031(3) 0.006(3)
O5 0.160(4) 0.163(5) 0.125(4) -0.029(3) 0.009(3) 0.052(4)
O6 0.085(3) 0.234(6) 0.104(3) -0.020(3) 0.017(2) -0.039(3)
C8 0.229(7) 0.073(3) 0.066(3) 0.009(3) 0.005(4) 0.009(4)
C9 0.184(6) 0.087(3) 0.089(4) -0.001(3) 0.002(4) 0.059(4)
C10 0.091(4) 0.176(6) 0.147(6) -0.016(5) 0.037(4) 0.051(4)
C11 0.068(3) 0.205(7) 0.165(7) -0.024(6) 0.030(4) -0.007(4)
C12 0.145(5) 0.158(6) 0.131(5) -0.015(5) 0.037(4) -0.102(4)
C13 0.283(9) 0.099(5) 0.095(5) 0.007(3) 0.057(6) -0.053(5)
C14 0.317(10) 0.092(4) 0.090(4) 0.029(4) -0.015(5) 0.051(6)
C15 0.240(9) 0.119(5) 0.142(7) -0.012(5) -0.054(6) 0.088(6)
C16 0.115(6) 0.263(10) 0.163(8) -0.064(7) 0.021(5) 0.061(6)
C17 0.060(3) 0.300(10) 0.145(6) -0.057(7) 0.015(4) 0.003(5)
C18 0.110(5) 0.256(9) 0.130(6) -0.016(6) 0.041(4) -0.093(5)
C19 0.188(6) 0.167(6) 0.079(4) 0.008(4) 0.040(4) -0.091(5)

loop_
_atom_type_symbol
_atom_type_description
_atom_type_scat_dispersion_real
_atom_type_scat_dispersion_imag
_atom_type_scat_source
C C 0.0033 0.0016 'International Tables Vol C Tables 4.2.6.8 and 6.1.1.4'
H H 0.0000 0.0000 'International Tables Vol C Tables 4.2.6.8 and 6.1.1.4'
N N 0.0061 0.0033 'International Tables Vol C Tables 4.2.6.8 and 6.1.1.4'
O O 0.0106 0.0060 'International Tables Vol C Tables 4.2.6.8 and 6.1.1.4'
F F 0.0171 0.0103 'International Tables Vol C Tables 4.2.6.8 and 6.1.1.4'
Cl Cl 0.1484 0.1585 'International Tables Vol C Tables 4.2.6.8 and 6.1.1.4'

loop_
_geom_angle_atom_site_label_1
_geom_angle_atom_site_label_2
_geom_angle_atom_site_label_3
_geom_angle
_geom_angle_site_symmetry_1
_geom_angle_site_symmetry_3
_geom_angle_publ_flag
C2 C1 C7 117.9(3) . . ?
C2 C1 C6 122.4(3) . . ?
C7 C1 C6 119.6(3) . . ?
C2 N2 H2A 116(3) . . ?
C2 N2 H2B 122(3) . . ?
H2A N2 H2B 121(4) . . ?
N2 C2 C3 121.8(3) . . ?
N2 C2 C1 122.0(3) . . ?
C3 C2 C1 116.1(3) . . ?
C6 N3 H3A 124(3) . . ?
C6 N3 H3B 125(3) . . ?
H3A N3 H3B 111(5) . . ?
F1 C3 C4 118.6(3) . . ?
F1 C3 C2 119.9(3) . . ?
C4 C3 C2 121.5(3) . . ?
C5 C4 C3 121.9(3) . . ?
C5 C4 Cl1 119.1(3) . . ?
C3 C4 Cl1 119.1(3) . . ?
C4 C5 C6 120.2(3) . . ?
C4 C5 H5 119.9 . . ?
C6 C5 H5 119.9 . . ?
N3 C6 C5 120.2(3) . . ?
N3 C6 C1 121.8(3) . . ?
C5 C6 C1 118.0(3) . . ?
N1 C7 C1 177.4(5) . . ?
C8 O1 C19 113.4(5) . . ?
C9 O2 C10 112.5(5) . . ?
C12 O3 C11 114.0(6) . . ?
C14 O4 C13 106.5(7) . . ?
C16 O5 C15 110.3(8) . . ?
C17 O6 C18 113.1(7) . . ?
O1 C8 C9 108.5(4) . . ?
O1 C8 H8A 110.0 . . ?
C9 C8 H8A 110.0 . . ?
O1 C8 H8B 110.0 . . ?
C9 C8 H8B 110.0 . . ?
H8A C8 H8B 108.4 . . ?
O2 C9 C8 109.8(5) . . ?
O2 C9 H9A 109.7 . . ?
C8 C9 H9A 109.7 . . ?
O2 C9 H9B 109.7 . . ?
C8 C9 H9B 109.7 . . ?
H9A C9 H9B 108.2 . . ?
C11 C10 O2 112.1(5) . . ?
C11 C10 H10A 109.2 . . ?
O2 C10 H10A 109.2 . . ?
C11 C10 H10B 109.2 . . ?
O2 C10 H10B 109.2 . . ?
H10A C10 H10B 107.9 . . ?
O3 C11 C10 113.1(6) . . ?
O3 C11 H11A 109.0 . . ?
C10 C11 H11A 109.0 . . ?
O3 C11 H11B 109.0 . . ?
C10 C11 H11B 109.0 . . ?
H11A C11 H11B 107.8 . . ?
O3 C12 C13 110.6(6) . . ?
O3 C12 H12A 109.5 . . ?
C13 C12 H12A 109.5 . . ?
O3 C12 H12B 109.5 . . ?
C13 C12 H12B 109.5 . . ?
H12A C12 H12B 108.1 . . ?
O4 C13 C12 108.6(5) . . ?
O4 C13 H13A 110.0 . . ?
C12 C13 H13A 110.0 . . ?
O4 C13 H13B 110.0 . . ?
C12 C13 H13B 110.0 . . ?
H13A C13 H13B 108.4 . . ?
O4 C14 C15 106.9(6) . . ?
O4 C14 H14A 110.3 . . ?
C15 C14 H14A 110.3 . . ?
O4 C14 H14B 110.3 . . ?
C15 C14 H14B 110.3 . . ?
H14A C14 H14B 108.6 . . ?
C14 C15 O5 106.6(7) . . ?
C14 C15 H15A 110.4 . . ?
O5 C15 H15A 110.4 . . ?
C14 C15 H15B 110.4 . . ?
O5 C15 H15B 110.4 . . ?
H15A C15 H15B 108.6 . . ?
O5 C16 C17 108.1(7) . . ?
O5 C16 H16A 110.1 . . ?
C17 C16 H16A 110.1 . . ?
O5 C16 H16B 110.1 . . ?
C17 C16 H16B 110.1 . . ?
H16A C16 H16B 108.4 . . ?
O6 C17 C16 109.7(7) . . ?
O6 C17 H17A 109.7 . . ?
C16 C17 H17A 109.7 . . ?
O6 C17 H17B 109.7 . . ?
C16 C17 H17B 109.7 . . ?
H17A C17 H17B 108.2 . . ?
C19 C18 O6 109.8(6) . . ?
C19 C18 H18A 109.7 . . ?
O6 C18 H18A 109.7 . . ?
C19 C18 H18B 109.7 . . ?
O6 C18 H18B 109.7 . . ?
H18A C18 H18B 108.2 . . ?
O1 C19 C18 109.2(5) . . ?
O1 C19 H19A 109.8 . . ?
C18 C19 H19A 109.8 . . ?
O1 C19 H19B 109.8 . . ?
C18 C19 H19B 109.8 . . ?
H19A C19 H19B 108.3 . . ?
C1Q O27Q C12Q 112.2 . . ?
C3Q O23Q C2Q 112.0 . . ?
C4Q O12Q C5Q 112.3 . . ?
C7Q O8Q C6Q 112.2 . . ?
C9Q O7Q C8Q 112.0 . . ?
C10Q O13Q C11Q 112.3 . . ?
O27Q C1Q C2Q 109.4 . . ?
O27Q C1Q H1Q1 109.8 . . ?
C2Q C1Q H1Q1 109.8 . . ?
O27Q C1Q H1Q2 109.8 . . ?
C2Q C1Q H1Q2 109.8 . . ?
H1Q1 C1Q H1Q2 108.2 . . ?
O23Q C2Q C1Q 109.2 . . ?
O23Q C2Q H2Q1 109.8 . . ?
C1Q C2Q H2Q1 109.8 . . ?
O23Q C2Q H2Q2 109.8 . . ?
C1Q C2Q H2Q2 109.8 . . ?
H2Q1 C2Q H2Q2 108.3 . . ?
O23Q C3Q C4Q 110.4 . . ?
O23Q C3Q H3Q1 109.6 . . ?
C4Q C3Q H3Q1 109.6 . . ?
O23Q C3Q H3Q2 109.6 . . ?
C4Q C3Q H3Q2 109.6 . . ?
H3Q1 C3Q H3Q2 108.1 . . ?
O12Q C4Q C3Q 110.2 . . ?
O12Q C4Q H4Q1 109.6 . . ?
C3Q C4Q H4Q1 109.6 . . ?
O12Q C4Q H4Q2 109.6 . . ?
C3Q C4Q H4Q2 109.6 . . ?
H4Q1 C4Q H4Q2 108.1 . . ?
O12Q C5Q C6Q 109.5 . . ?
O12Q C5Q H5Q1 109.8 . . ?
C6Q C5Q H5Q1 109.8 . . ?
O12Q C5Q H5Q2 109.8 . . ?
C6Q C5Q H5Q2 109.8 . . ?
H5Q1 C5Q H5Q2 108.2 . . ?
O8Q C6Q C5Q 109.1 . . ?
O8Q C6Q H6Q1 109.9 . . ?
C5Q C6Q H6Q1 109.9 . . ?
O8Q C6Q H6Q2 109.9 . . ?
C5Q C6Q H6Q2 109.9 . . ?
H6Q1 C6Q H6Q2 108.3 . . ?
O8Q C7Q C8Q 109.4 . . ?
O8Q C7Q H7Q1 109.8 . . ?
C8Q C7Q H7Q1 109.8 . . ?
O8Q C7Q H7Q2 109.8 . . ?
C8Q C7Q H7Q2 109.8 . . ?
H7Q1 C7Q H7Q2 108.2 . . ?
O7Q C8Q C7Q 109.2 . . ?
O7Q C8Q H8Q1 109.8 . . ?
C7Q C8Q H8Q1 109.8 . . ?
O7Q C8Q H8Q2 109.8 . . ?
C7Q C8Q H8Q2 109.8 . . ?
H8Q1 C8Q H8Q2 108.3 . . ?
O7Q C9Q C10Q 110.4 . . ?
O7Q C9Q H9Q1 109.6 . . ?
C10Q C9Q H9Q1 109.6 . . ?
O7Q C9Q H9Q2 109.6 . . ?
C10Q C9Q H9Q2 109.6 . . ?
H9Q1 C9Q H9Q2 108.1 . . ?
O13Q C10Q C9Q 110.2 . . ?
O13Q C10Q H10C 109.6 . . ?
C9Q C10Q H10C 109.6 . . ?
O13Q C10Q H10D 109.6 . . ?
C9Q C10Q H10D 109.6 . . ?
H10C C10Q H10D 108.1 . . ?
O13Q C11Q C12Q 109.5 . . ?
O13Q C11Q H11C 109.8 . . ?
C12Q C11Q H11C 109.8 . . ?
O13Q C11Q H11D 109.8 . . ?
C12Q C11Q H11D 109.8 . . ?
H11C C11Q H11D 108.2 . . ?
O27Q C12Q C11Q 109.1 . . ?
O27Q C12Q H12C 109.9 . . ?
C11Q C12Q H12C 109.9 . . ?
O27Q C12Q H12D 109.9 . . ?
C11Q C12Q H12D 109.9 . . ?
H12C C12Q H12D 108.3 . . ?

loop_
_geom_bond_atom_site_label_1
_geom_bond_atom_site_label_2
_geom_bond_distance
_geom_bond_site_symmetry_2
_geom_bond_publ_flag
Cl1 C4 1.731(4) . ?
F1 C3 1.330(4) . ?
C1 C2 1.409(4) . ?
C1 C7 1.425(5) . ?
C1 C6 1.413(4) . ?
N1 C7 1.136(5) . ?
N2 C2 1.357(4) . ?
N2 H2A 0.857(10) . ?
N2 H2B 0.860(10) . ?
C2 C3 1.388(5) . ?
N3 C6 1.358(4) . ?
N3 H3A 0.858(10) . ?
N3 H3B 0.857(10) . ?
C3 C4 1.367(5) . ?
C4 C5 1.364(5) . ?
C5 C6 1.375(5) . ?
C5 H5 0.9300 . ?
O1 C8 1.401(8) . ?
O1 C19 1.393(8) . ?
O2 C9 1.377(8) . ?
O2 C10 1.448(8) . ?
O3 C12 1.419(9) . ?
O3 C11 1.355(9) . ?
O4 C14 1.398(11) . ?
O4 C13 1.343(10) . ?
O5 C16 1.360(11) . ?
O5 C15 1.410(12) . ?
O6 C17 1.369(11) . ?
O6 C18 1.453(11) . ?
C8 C9 1.491(10) . ?
C8 H8A 0.9700 . ?
C8 H8B 0.9700 . ?
C9 H9A 0.9700 . ?
C9 H9B 0.9700 . ?
C10 C11 1.440(11) . ?
C10 H10A 0.9700 . ?
C10 H10B 0.9700 . ?
C11 H11A 0.9700 . ?
C11 H11B 0.9700 . ?
C12 C13 1.473(12) . ?
C12 H12A 0.9700 . ?
C12 H12B 0.9700 . ?
C13 H13A 0.9700 . ?
C13 H13B 0.9700 . ?
C14 C15 1.431(14) . ?
C14 H14A 0.9700 . ?
C14 H14B 0.9700 . ?
C15 H15A 0.9700 . ?
C15 H15B 0.9700 . ?
C16 C17 1.501(14) . ?
C16 H16A 0.9700 . ?
C16 H16B 0.9700 . ?
C17 H17A 0.9700 . ?
C17 H17B 0.9700 . ?
C18 C19 1.495(12) . ?
C18 H18A 0.9700 . ?
C18 H18B 0.9700 . ?
C19 H19A 0.9700 . ?
C19 H19B 0.9700 . ?
O27Q C1Q 1.4183 . ?
O27Q C12Q 1.4196 . ?
O23Q C3Q 1.4193 . ?
O23Q C2Q 1.4259 . ?
O12Q C4Q 1.4155 . ?
O12Q C5Q 1.4232 . ?
O8Q C7Q 1.4183 . ?
O8Q C6Q 1.4196 . ?
O7Q C9Q 1.4194 . ?
O7Q C8Q 1.4259 . ?
O13Q C10Q 1.4155 . ?
O13Q C11Q 1.4232 . ?
C1Q C2Q 1.4905 . ?
C1Q H1Q1 0.9700 . ?
C1Q H1Q2 0.9700 . ?
C2Q H2Q1 0.9700 . ?
C2Q H2Q2 0.9700 . ?
C3Q C4Q 1.4870 . ?
C3Q H3Q1 0.9700 . ?
C3Q H3Q2 0.9700 . ?
C4Q H4Q1 0.9700 . ?
C4Q H4Q2 0.9700 . ?
C5Q C6Q 1.4927 . ?
C5Q H5Q1 0.9700 . ?
C5Q H5Q2 0.9700 . ?
C6Q H6Q1 0.9700 . ?
C6Q H6Q2 0.9700 . ?
C7Q C8Q 1.4905 . ?
C7Q H7Q1 0.9700 . ?
C7Q H7Q2 0.9700 . ?
C8Q H8Q1 0.9700 . ?
C8Q H8Q2 0.9700 . ?
C9Q C10Q 1.4870 . ?
C9Q H9Q1 0.9700 . ?
C9Q H9Q2 0.9700 . ?
C10Q H10C 0.9700 . ?
C10Q H10D 0.9700 . ?
C11Q C12Q 1.4927 . ?
C11Q H11C 0.9700 . ?
C11Q H11D 0.9700 . ?
C12Q H12C 0.9700 . ?
C12Q H12D 0.9700 . ?
